data_4063864
loop_
_publ_author_name
'Aguilar, David'
'Bielsa, Raquel'
'Soler, Tatiana'
'Urriolabeitia, Esteban P.'

_publ_section_title
;
 Cycloruthenated Complexes from Iminophosphoranes: Synthesis, Structure,
 and Reactivity with Internal Alkynes
;
_journal_issue 3
_journal_name_full Organometallics
_journal_page_first 642
_journal_paper_doi 10.1021/om100997x
_journal_volume 30
_journal_year 2011
_chemical_formula_sum 'C30 H25 Cl F6 N2 O P2 Ru'
_chemical_formula_weight 741.98
_chemical_name_systematic
; 
 ? 
;
_space_group_IT_number 2
_symmetry_cell_setting triclinic
_symmetry_space_group_name_Hall '-P 1'
_symmetry_space_group_name_H-M 'P -1'
_atom_sites_solution_hydrogens geom
_atom_sites_solution_primary direct
_atom_sites_solution_secondary difmap
_audit_creation_method SHELXL-97
_cell_angle_alpha 79.197(3)
_cell_angle_beta 85.263(3)
_cell_angle_gamma 70.482(3)
_cell_formula_units_Z 2
_cell_length_a 8.9225(3)
_cell_length_b 12.8395(4)
_cell_length_c 14.0101(5)
_cell_measurement_temperature 293(1)
_cell_volume 1485.62(9)
_computing_cell_refinement
;
CrysAlis RED, Oxford Diffraction Ltd.,
Version 1.171.32.19 (release 28-02-2008 CrysAlis171 .NET)
(compiled Feb 28 2008,12:10:31)
;
_computing_data_collection
;
CrysAlis CCD, Oxford Diffraction Ltd.,
Version 1.171.32.19 (release 28-02-2008 CrysAlis171 .NET)
(compiled Feb 28 2008,12:10:31)
;
_computing_data_reduction
;
CrysAlis RED, Oxford Diffraction Ltd.,
Version 1.171.32.19 (release 28-02-2008 CrysAlis171 .NET)
(compiled Feb 28 2008,12:10:31)
;
_computing_molecular_graphics
;
SHELXTL  Rel. 6.12/V (Sheldrick, Acta Cryst. 2008, A64, 112-122)
;
_computing_publication_material
;
SHELX-97 (Sheldrick, Acta Cryst. 2008, A64, 112-122)' 
;
_computing_structure_refinement
;
SHELXL-97 (Sheldrick, Acta Cryst. 2008, A64, 112-122) 
;
_computing_structure_solution
;
SHELXL-97 (Sheldrick, Acta Cryst. 2008, A64, 112-122) 
;
_diffrn_ambient_temperature 293(1)
_diffrn_detector_area_resol_mean 16.3990
_diffrn_measured_fraction_theta_full 0.990
_diffrn_measured_fraction_theta_max 0.990
_diffrn_measurement_device_type 'Oxford Diffraction Xcalibur2'
_diffrn_measurement_method '\w and \f scans'
_diffrn_radiation_monochromator graphite
_diffrn_radiation_source 'Enhance (Mo) X-ray Source'
_diffrn_radiation_type MoK\a
_diffrn_radiation_wavelength 0.71073
_diffrn_reflns_av_R_equivalents 0.0448
_diffrn_reflns_av_sigmaI/netI 0.0578
_diffrn_reflns_limit_h_max 11
_diffrn_reflns_limit_h_min -11
_diffrn_reflns_limit_k_max 16
_diffrn_reflns_limit_k_min -16
_diffrn_reflns_limit_l_max 18
_diffrn_reflns_limit_l_min -16
_diffrn_reflns_number 18051
_diffrn_reflns_theta_full 27.50
_diffrn_reflns_theta_max 27.50
_diffrn_reflns_theta_min 4.03
_exptl_absorpt_coefficient_mu 0.791
_exptl_absorpt_correction_type none
_exptl_crystal_colour red
_exptl_crystal_density_diffrn 1.659
_exptl_crystal_density_method 'not measured'
_exptl_crystal_description block
_exptl_crystal_F_000 744
_exptl_crystal_size_max 0.12
_exptl_crystal_size_mid 0.08
_exptl_crystal_size_min 0.08
_refine_diff_density_max 0.820
_refine_diff_density_min -0.755
_refine_diff_density_rms 0.218
_refine_ls_extinction_method none
_refine_ls_goodness_of_fit_ref 1.076
_refine_ls_hydrogen_treatment constr
_refine_ls_matrix_type full
_refine_ls_number_parameters 388
_refine_ls_number_reflns 6761
_refine_ls_number_restraints 0
_refine_ls_restrained_S_all 1.076
_refine_ls_R_factor_all 0.0648
_refine_ls_R_factor_gt 0.0447
_refine_ls_shift/su_max 0.014
_refine_ls_shift/su_mean 0.002
_refine_ls_structure_factor_coef Fsqd
_refine_ls_weighting_details 'calc w=1/[\s^2^(Fo^2^)+(0.0545P)^2^] where P=(Fo^2^+2Fc^2^)/3'
_refine_ls_weighting_scheme calc
_refine_ls_wR_factor_gt 0.0962
_refine_ls_wR_factor_ref 0.1018
_reflns_number_gt 5498
_reflns_number_total 6761
_reflns_threshold_expression I>2\s(I)
_cod_data_source_file om100997x_si_001.cif
_cod_data_source_block '__2a'
_cod_original_sg_symbol_H-M P-1
_cod_database_code 4063864

loop_
_symmetry_equiv_pos_as_xyz
'x, y, z'
'-x, -y, -z'

loop_
_atom_site_label
_atom_site_type_symbol
_atom_site_fract_x
_atom_site_fract_y
_atom_site_fract_z
_atom_site_U_iso_or_equiv
_atom_site_adp_type
_atom_site_occupancy
_atom_site_symmetry_multiplicity
_atom_site_calc_flag
_atom_site_refinement_flags
Ru1 Ru 0.43881(3) 0.23095(2) 0.96499(2) 0.01516(9) Uani 1 1 d .
Cl1 Cl 0.22725(9) 0.17954(6) 1.05541(7) 0.02382(19) Uani 1 1 d .
O1 O 0.3391(3) 0.20790(18) 0.84461(18) 0.0191(5) Uani 1 1 d .
C1 C 0.2253(3) 0.2904(3) 0.8049(2) 0.0158(6) Uani 1 1 d .
C2 C 0.1750(4) 0.3929(3) 0.8507(2) 0.0160(7) Uani 1 1 d .
C3 C 0.0492(4) 0.4874(3) 0.8182(2) 0.0189(7) Uani 1 1 d .
H3 H -0.0125 0.4890 0.7672 0.023 Uiso 1 1 calc R
C4 C 0.0174(4) 0.5797(3) 0.8638(3) 0.0197(7) Uani 1 1 d .
H4 H -0.0673 0.6444 0.8443 0.024 Uiso 1 1 calc R
C5 C 0.1121(4) 0.5748(3) 0.9382(3) 0.0188(7) Uani 1 1 d .
H5 H 0.0939 0.6368 0.9681 0.023 Uiso 1 1 calc R
C6 C 0.2345(4) 0.4770(3) 0.9681(3) 0.0178(7) Uani 1 1 d .
H6 H 0.2967 0.4734 1.0195 0.021 Uiso 1 1 calc R
N1 N 0.2657(3) 0.3869(2) 0.9248(2) 0.0157(6) Uani 1 1 d .
C7 C 0.5926(4) 0.2797(3) 1.0476(3) 0.0260(8) Uani 1 1 d .
H7 H 0.5708 0.3368 1.0840 0.031 Uiso 1 1 calc R
C8 C 0.5863(4) 0.1737(3) 1.0920(3) 0.0282(8) Uani 1 1 d .
H8 H 0.5569 0.1613 1.1573 0.034 Uiso 1 1 calc R
C9 C 0.6248(4) 0.0855(3) 1.0372(3) 0.0284(9) Uani 1 1 d .
H9 H 0.6235 0.0147 1.0669 0.034 Uiso 1 1 calc R
C10 C 0.6644(4) 0.1053(3) 0.9391(3) 0.0256(8) Uani 1 1 d .
H10 H 0.6891 0.0473 0.9034 0.031 Uiso 1 1 calc R
C11 C 0.6678(4) 0.2133(3) 0.8922(3) 0.0261(8) Uani 1 1 d .
H11 H 0.6931 0.2264 0.8262 0.031 Uiso 1 1 calc R
C12 C 0.6319(4) 0.2994(3) 0.9477(3) 0.0248(8) Uani 1 1 d .
H12 H 0.6342 0.3702 0.9184 0.030 Uiso 1 1 calc R
N2 N 0.1513(3) 0.2953(2) 0.7273(2) 0.0201(6) Uani 1 1 d .
P1 P 0.21132(9) 0.19895(7) 0.65959(7) 0.01680(18) Uani 1 1 d .
C13 C 0.4204(4) 0.1591(3) 0.6304(3) 0.0198(7) Uani 1 1 d .
C14 C 0.4768(5) 0.2267(3) 0.5579(3) 0.0327(9) Uani 1 1 d .
H14 H 0.4062 0.2883 0.5204 0.039 Uiso 1 1 calc R
C15 C 0.6394(5) 0.2016(4) 0.5416(4) 0.0476(12) Uani 1 1 d .
H15 H 0.6780 0.2469 0.4931 0.057 Uiso 1 1 calc R
C16 C 0.7441(5) 0.1103(4) 0.5968(4) 0.0449(12) Uani 1 1 d .
H16 H 0.8530 0.0943 0.5855 0.054 Uiso 1 1 calc R
C17 C 0.6884(4) 0.0423(4) 0.6686(3) 0.0360(10) Uani 1 1 d .
H17 H 0.7596 -0.0199 0.7052 0.043 Uiso 1 1 calc R
C18 C 0.5267(4) 0.0666(3) 0.6861(3) 0.0272(8) Uani 1 1 d .
H18 H 0.4888 0.0214 0.7350 0.033 Uiso 1 1 calc R
C19 C 0.1011(4) 0.2583(3) 0.5514(3) 0.0195(7) Uani 1 1 d .
C20 C -0.0392(4) 0.3490(3) 0.5533(3) 0.0267(8) Uani 1 1 d .
H20 H -0.0693 0.3811 0.6090 0.032 Uiso 1 1 calc R
C21 C -0.1331(4) 0.3908(3) 0.4718(3) 0.0302(9) Uani 1 1 d .
H21 H -0.2269 0.4507 0.4733 0.036 Uiso 1 1 calc R
C22 C -0.0889(5) 0.3444(3) 0.3888(3) 0.0300(9) Uani 1 1 d .
H22 H -0.1530 0.3723 0.3346 0.036 Uiso 1 1 calc R
C23 C 0.0518(5) 0.2561(3) 0.3862(3) 0.0330(9) Uani 1 1 d .
H23 H 0.0828 0.2256 0.3296 0.040 Uiso 1 1 calc R
C24 C 0.1461(4) 0.2131(3) 0.4664(3) 0.0270(8) Uani 1 1 d .
H24 H 0.2401 0.1536 0.4640 0.032 Uiso 1 1 calc R
C25 C 0.1656(4) 0.0747(3) 0.7139(3) 0.0182(7) Uani 1 1 d .
C26 C 0.0782(4) 0.0719(3) 0.8006(3) 0.0221(7) Uani 1 1 d .
H26 H 0.0469 0.1334 0.8324 0.027 Uiso 1 1 calc R
C27 C 0.0381(4) -0.0228(3) 0.8394(3) 0.0287(8) Uani 1 1 d .
H27 H -0.0205 -0.0247 0.8973 0.034 Uiso 1 1 calc R
C28 C 0.0842(4) -0.1141(3) 0.7929(3) 0.0293(9) Uani 1 1 d .
H28 H 0.0561 -0.1772 0.8193 0.035 Uiso 1 1 calc R
C29 C 0.1727(4) -0.1124(3) 0.7064(3) 0.0286(8) Uani 1 1 d .
H29 H 0.2048 -0.1746 0.6753 0.034 Uiso 1 1 calc R
C30 C 0.2129(4) -0.0180(3) 0.6669(3) 0.0247(8) Uani 1 1 d .
H30 H 0.2716 -0.0163 0.6089 0.030 Uiso 1 1 calc R
P2 P 0.57754(11) 0.55645(9) 0.71513(8) 0.0310(2) Uani 1 1 d .
F1 F 0.5092(4) 0.6875(2) 0.7058(3) 0.0865(12) Uani 1 1 d .
F2 F 0.7286(3) 0.5671(2) 0.6525(2) 0.0469(7) Uani 1 1 d .
F3 F 0.6490(5) 0.4253(2) 0.7260(2) 0.0885(13) Uani 1 1 d .
F4 F 0.4282(4) 0.5472(4) 0.7808(3) 0.0899(12) Uani 1 1 d .
F5 F 0.6613(3) 0.5494(3) 0.8128(2) 0.0645(9) Uani 1 1 d .
F6 F 0.4929(4) 0.5646(4) 0.6185(2) 0.0872(12) Uani 1 1 d .

loop_
_atom_site_aniso_label
_atom_site_aniso_U_11
_atom_site_aniso_U_22
_atom_site_aniso_U_33
_atom_site_aniso_U_23
_atom_site_aniso_U_13
_atom_site_aniso_U_12
Ru1 0.01378(12) 0.01307(13) 0.01817(15) -0.00316(10) -0.00261(9) -0.00296(9)
Cl1 0.0221(4) 0.0154(4) 0.0321(5) -0.0042(3) 0.0055(3) -0.0050(3)
O1 0.0184(11) 0.0166(11) 0.0217(13) -0.0089(10) -0.0048(9) -0.0009(9)
C1 0.0142(14) 0.0161(15) 0.0188(18) -0.0050(13) 0.0002(12) -0.0061(12)
C2 0.0161(14) 0.0144(15) 0.0182(18) -0.0030(13) -0.0015(13) -0.0054(12)
C3 0.0196(15) 0.0190(16) 0.0166(18) -0.0026(14) -0.0028(13) -0.0041(12)
C4 0.0191(15) 0.0137(15) 0.0206(19) 0.0006(13) 0.0007(13) 0.0001(12)
C5 0.0225(16) 0.0114(15) 0.0225(19) -0.0055(13) 0.0036(14) -0.0050(12)
C6 0.0192(15) 0.0186(16) 0.0176(18) -0.0024(14) -0.0028(13) -0.0083(13)
N1 0.0169(12) 0.0130(13) 0.0181(15) -0.0042(11) 0.0007(11) -0.0053(10)
C7 0.0200(16) 0.0255(19) 0.035(2) -0.0105(17) -0.0087(15) -0.0056(14)
C8 0.0233(17) 0.033(2) 0.026(2) 0.0035(16) -0.0108(15) -0.0080(15)
C9 0.0211(16) 0.0167(17) 0.041(3) 0.0057(16) -0.0156(16) -0.0006(13)
C10 0.0147(15) 0.0165(17) 0.043(2) -0.0090(16) -0.0075(15) 0.0025(12)
C11 0.0138(15) 0.033(2) 0.032(2) -0.0090(17) 0.0039(14) -0.0068(14)
C12 0.0158(15) 0.0228(18) 0.036(2) -0.0045(16) -0.0052(15) -0.0060(13)
N2 0.0205(13) 0.0195(14) 0.0204(16) -0.0078(12) -0.0040(12) -0.0034(11)
P1 0.0158(4) 0.0173(4) 0.0172(5) -0.0042(3) -0.0019(3) -0.0043(3)
C13 0.0173(15) 0.0243(17) 0.0205(19) -0.0093(15) -0.0004(13) -0.0072(13)
C14 0.0284(19) 0.039(2) 0.034(2) -0.0033(19) 0.0011(17) -0.0179(17)
C15 0.034(2) 0.065(3) 0.050(3) -0.005(2) 0.010(2) -0.030(2)
C16 0.0217(19) 0.072(3) 0.051(3) -0.029(3) 0.0082(19) -0.020(2)
C17 0.0189(17) 0.042(2) 0.047(3) -0.021(2) -0.0044(17) -0.0013(16)
C18 0.0230(17) 0.0255(18) 0.032(2) -0.0077(16) -0.0037(15) -0.0047(14)
C19 0.0228(16) 0.0210(17) 0.0170(19) -0.0025(14) -0.0036(13) -0.0098(13)
C20 0.0262(17) 0.0278(19) 0.024(2) -0.0044(16) -0.0062(15) -0.0050(14)
C21 0.0270(18) 0.032(2) 0.030(2) 0.0000(17) -0.0116(16) -0.0068(15)
C22 0.034(2) 0.038(2) 0.022(2) 0.0067(17) -0.0144(16) -0.0216(17)
C23 0.042(2) 0.040(2) 0.024(2) -0.0090(18) -0.0033(17) -0.0205(18)
C24 0.0311(18) 0.0274(19) 0.023(2) -0.0078(16) -0.0034(16) -0.0083(15)
C25 0.0155(14) 0.0179(16) 0.0215(19) 0.0001(14) -0.0043(13) -0.0068(12)
C26 0.0158(15) 0.0259(18) 0.023(2) -0.0039(15) -0.0021(13) -0.0048(13)
C27 0.0162(15) 0.035(2) 0.030(2) 0.0062(17) -0.0027(15) -0.0078(14)
C28 0.0208(17) 0.027(2) 0.040(3) 0.0051(17) -0.0085(16) -0.0121(14)
C29 0.0300(18) 0.0207(18) 0.038(2) -0.0034(16) -0.0062(17) -0.0109(14)
C30 0.0231(16) 0.0240(18) 0.028(2) -0.0076(16) 0.0019(15) -0.0086(14)
P2 0.0232(5) 0.0439(6) 0.0224(6) -0.0033(5) -0.0014(4) -0.0074(4)
F1 0.100(3) 0.0475(18) 0.070(2) -0.0053(16) 0.017(2) 0.0252(17)
F2 0.0339(13) 0.0551(16) 0.0484(17) -0.0082(13) 0.0098(12) -0.0130(11)
F3 0.166(4) 0.0414(17) 0.055(2) -0.0056(15) 0.030(2) -0.039(2)
F4 0.0518(18) 0.160(4) 0.062(2) -0.007(2) 0.0235(17) -0.053(2)
F5 0.0566(17) 0.092(2) 0.0404(18) -0.0222(16) -0.0182(14) -0.0082(16)
F6 0.075(2) 0.168(4) 0.0360(19) -0.005(2) -0.0181(16) -0.066(2)

loop_
_atom_type_symbol
_atom_type_description
_atom_type_scat_dispersion_real
_atom_type_scat_dispersion_imag
_atom_type_scat_source
C C 0.0033 0.0016 'International Tables Vol C Tables 4.2.6.8 and 6.1.1.4'
H H 0.0000 0.0000 'International Tables Vol C Tables 4.2.6.8 and 6.1.1.4'
N N 0.0061 0.0033 'International Tables Vol C Tables 4.2.6.8 and 6.1.1.4'
O O 0.0106 0.0060 'International Tables Vol C Tables 4.2.6.8 and 6.1.1.4'
F F 0.0171 0.0103 'International Tables Vol C Tables 4.2.6.8 and 6.1.1.4'
P P 0.1023 0.0942 'International Tables Vol C Tables 4.2.6.8 and 6.1.1.4'
Cl Cl 0.1484 0.1585 'International Tables Vol C Tables 4.2.6.8 and 6.1.1.4'
Ru Ru -1.2594 0.8363 'International Tables Vol C Tables 4.2.6.8 and 6.1.1.4'

loop_
_geom_angle_atom_site_label_1
_geom_angle_atom_site_label_2
_geom_angle_atom_site_label_3
_geom_angle
O1 Ru1 N1 77.48(9)
O1 Ru1 C12 120.83(13)
N1 Ru1 C12 93.79(12)
O1 Ru1 C8 153.86(12)
N1 Ru1 C8 128.04(13)
C12 Ru1 C8 68.57(15)
O1 Ru1 C11 93.12(12)
N1 Ru1 C11 114.45(12)
C12 Ru1 C11 37.92(13)
C8 Ru1 C11 81.52(15)
O1 Ru1 C10 91.83(11)
N1 Ru1 C10 151.03(13)
C12 Ru1 C10 68.47(13)
C8 Ru1 C10 68.11(14)
C11 Ru1 C10 38.44(14)
O1 Ru1 C7 158.81(12)
N1 Ru1 C7 99.72(11)
C12 Ru1 C7 38.01(14)
C8 Ru1 C7 37.73(14)
C11 Ru1 C7 68.65(14)
C10 Ru1 C7 80.58(13)
O1 Ru1 C9 116.25(12)
N1 Ru1 C9 166.14(13)
C12 Ru1 C9 80.87(14)
C8 Ru1 C9 38.10(14)
C11 Ru1 C9 68.60(15)
C10 Ru1 C9 37.18(15)
C7 Ru1 C9 68.25(14)
O1 Ru1 Cl1 85.06(7)
N1 Ru1 Cl1 85.07(7)
C12 Ru1 Cl1 153.28(11)
C8 Ru1 Cl1 91.17(10)
C11 Ru1 Cl1 159.58(10)
C10 Ru1 Cl1 121.20(10)
C7 Ru1 Cl1 115.82(11)
C9 Ru1 Cl1 93.95(11)
C1 O1 Ru1 116.77(19)
O1 C1 N2 126.7(3)
O1 C1 C2 116.5(3)
N2 C1 C2 116.8(3)
N1 C2 C3 122.7(3)
N1 C2 C1 114.2(3)
C3 C2 C1 123.1(3)
C2 C3 C4 118.1(3)
C2 C3 H3 121.0
C4 C3 H3 121.0
C5 C4 C3 119.4(3)
C5 C4 H4 120.3
C3 C4 H4 120.3
C4 C5 C6 119.5(3)
C4 C5 H5 120.2
C6 C5 H5 120.2
N1 C6 C5 121.5(3)
N1 C6 H6 119.3
C5 C6 H6 119.3
C2 N1 C6 118.8(3)
C2 N1 Ru1 114.83(19)
C6 N1 Ru1 126.3(2)
C8 C7 C12 120.0(3)
C8 C7 Ru1 70.8(2)
C12 C7 Ru1 70.5(2)
C8 C7 H7 120.0
C12 C7 H7 120.0
Ru1 C7 H7 131.4
C7 C8 C9 119.9(4)
C7 C8 Ru1 71.4(2)
C9 C8 Ru1 71.6(2)
C7 C8 H8 120.0
C9 C8 H8 120.0
Ru1 C8 H8 129.3
C10 C9 C8 119.8(3)
C10 C9 Ru1 71.0(2)
C8 C9 Ru1 70.3(2)
C10 C9 H9 120.1
C8 C9 H9 120.1
Ru1 C9 H9 131.4
C9 C10 C11 121.0(3)
C9 C10 Ru1 71.83(19)
C11 C10 Ru1 70.64(18)
C9 C10 H10 119.5
C11 C10 H10 119.5
Ru1 C10 H10 130.8
C12 C11 C10 118.6(4)
C12 C11 Ru1 70.74(19)
C10 C11 Ru1 70.92(19)
C12 C11 H11 120.7
C10 C11 H11 120.7
Ru1 C11 H11 130.0
C11 C12 C7 120.7(3)
C11 C12 Ru1 71.3(2)
C7 C12 Ru1 71.5(2)
C11 C12 H12 119.7
C7 C12 H12 119.7
Ru1 C12 H12 130.1
C1 N2 P1 122.4(2)
N2 P1 C19 104.83(15)
N2 P1 C25 112.01(16)
C19 P1 C25 108.20(15)
N2 P1 C13 113.86(15)
C19 P1 C13 109.69(16)
C25 P1 C13 108.09(15)
C14 C13 C18 120.0(3)
C14 C13 P1 119.5(3)
C18 C13 P1 120.2(3)
C15 C14 C13 119.4(4)
C15 C14 H14 120.3
C13 C14 H14 120.3
C16 C15 C14 120.4(4)
C16 C15 H15 119.8
C14 C15 H15 119.8
C15 C16 C17 120.3(4)
C15 C16 H16 119.8
C17 C16 H16 119.8
C16 C17 C18 119.9(4)
C16 C17 H17 120.1
C18 C17 H17 120.1
C17 C18 C13 119.9(4)
C17 C18 H18 120.1
C13 C18 H18 120.1
C24 C19 C20 119.2(3)
C24 C19 P1 121.7(3)
C20 C19 P1 119.0(3)
C21 C20 C19 119.8(3)
C21 C20 H20 120.1
C19 C20 H20 120.1
C22 C21 C20 120.5(3)
C22 C21 H21 119.7
C20 C21 H21 119.7
C21 C22 C23 119.7(4)
C21 C22 H22 120.1
C23 C22 H22 120.1
C24 C23 C22 120.6(4)
C24 C23 H23 119.7
C22 C23 H23 119.7
C23 C24 C19 120.2(3)
C23 C24 H24 119.9
C19 C24 H24 119.9
C26 C25 C30 119.8(3)
C26 C25 P1 120.4(3)
C30 C25 P1 119.7(3)
C27 C26 C25 119.7(3)
C27 C26 H26 120.1
C25 C26 H26 120.1
C28 C27 C26 120.5(4)
C28 C27 H27 119.8
C26 C27 H27 119.8
C27 C28 C29 120.3(3)
C27 C28 H28 119.9
C29 C28 H28 119.9
C30 C29 C28 119.7(3)
C30 C29 H29 120.2
C28 C29 H29 120.2
C29 C30 C25 120.0(3)
C29 C30 H30 120.0
C25 C30 H30 120.0
F6 P2 F1 89.7(2)
F6 P2 F3 91.6(2)
F1 P2 F3 178.7(2)
F6 P2 F2 88.87(17)
F1 P2 F2 89.95(17)
F3 P2 F2 89.59(17)
F6 P2 F4 92.99(19)
F1 P2 F4 89.3(2)
F3 P2 F4 91.1(2)
F2 P2 F4 178.0(2)
F6 P2 F5 179.4(2)
F1 P2 F5 89.8(2)
F3 P2 F5 88.95(19)
F2 P2 F5 91.45(17)
F4 P2 F5 86.68(19)

loop_
_geom_bond_atom_site_label_1
_geom_bond_atom_site_label_2
_geom_bond_distance
Ru1 O1 2.082(2)
Ru1 N1 2.090(3)
Ru1 C12 2.160(3)
Ru1 C8 2.165(4)
Ru1 C11 2.168(3)
Ru1 C10 2.172(3)
Ru1 C7 2.173(3)
Ru1 C9 2.182(3)
Ru1 Cl1 2.3932(9)
O1 C1 1.272(4)
C1 N2 1.298(4)
C1 C2 1.490(4)
C2 N1 1.344(4)
C2 C3 1.381(4)
C3 C4 1.387(4)
C3 H3 0.9300
C4 C5 1.374(5)
C4 H4 0.9300
C5 C6 1.381(4)
C5 H5 0.9300
C6 N1 1.343(4)
C6 H6 0.9300
C7 C8 1.403(5)
C7 C12 1.411(5)
C7 H7 0.9300
C8 C9 1.419(5)
C8 H8 0.9300
C9 C10 1.388(6)
C9 H9 0.9300
C10 C11 1.428(5)
C10 H10 0.9300
C11 C12 1.406(5)
C11 H11 0.9300
C12 H12 0.9300
N2 P1 1.623(3)
P1 C19 1.778(4)
P1 C25 1.794(3)
P1 C13 1.796(3)
C13 C14 1.383(5)
C13 C18 1.393(5)
C14 C15 1.387(5)
C14 H14 0.9300
C15 C16 1.375(7)
C15 H15 0.9300
C16 C17 1.378(6)
C16 H16 0.9300
C17 C18 1.382(5)
C17 H17 0.9300
C18 H18 0.9300
C19 C24 1.393(5)
C19 C20 1.398(4)
C20 C21 1.386(5)
C20 H20 0.9300
C21 C22 1.374(6)
C21 H21 0.9300
C22 C23 1.386(5)
C22 H22 0.9300
C23 C24 1.374(5)
C23 H23 0.9300
C24 H24 0.9300
C25 C26 1.389(5)
C25 C30 1.393(5)
C26 C27 1.384(5)
C26 H26 0.9300
C27 C28 1.373(5)
C27 H27 0.9300
C28 C29 1.391(5)
C28 H28 0.9300
C29 C30 1.383(5)
C29 H29 0.9300
C30 H30 0.9300
P2 F6 1.573(3)
P2 F1 1.570(3)
P2 F3 1.571(3)
P2 F2 1.577(3)
P2 F4 1.580(3)
P2 F5 1.586(3)
